data_7036383
loop_
_publ_author_name
'VenkatRamani, Sudarsan'
'Ghiviriga, Ion'
'Abboud, Khalil A.'
'Veige, Adam S.'

_publ_section_title
;
 A new ONO(3-) trianionic pincer ligand with intermediate flexibility and
 its tungsten alkylidene and alkylidyne complexes.
;
_journal_issue 42
_journal_name_full 'Dalton transactions (Cambridge, England : 2003)'
_journal_page_first 18475
_journal_page_last 18486
_journal_paper_doi 10.1039/c5dt02911b
_journal_volume 44
_journal_year 2015
_chemical_formula_sum 'C38 H62 Cl N O3 W'
_chemical_formula_weight 800.18
_space_group_crystal_system monoclinic
_space_group_IT_number 15
_space_group_name_Hall '-C 2yc'
_space_group_name_H-M_alt 'C 1 2/c 1'
_symmetry_space_group_name_Hall '-C 2yc'
_symmetry_space_group_name_H-M 'C 1 2/c 1'
_atom_sites_solution_hydrogens mixed
_audit_creation_method SHELXL-2013
_audit_update_record
;
2015-07-27 deposited with the CCDC.
2015-09-03 downloaded from the CCDC.
;
_cell_angle_alpha 90
_cell_angle_beta 101.8459(13)
_cell_angle_gamma 90
_cell_formula_units_Z 8
_cell_length_a 26.8944(19)
_cell_length_b 14.716(1)
_cell_length_c 20.1230(14)
_cell_measurement_reflns_used 9550
_cell_measurement_temperature 100(2)
_cell_measurement_theta_max 28.0
_cell_measurement_theta_min 2.0
_cell_volume 7794.6(9)
_computing_cell_refinement 'Bruker APEX2'
_computing_data_collection 'Bruker APEX2 (Bruker, 2008)'
_computing_data_reduction 'Bruker SAINT (Bruker, 2008)'
_computing_molecular_graphics 'SHELXL-2013 (Sheldrick, 2013)'
_computing_publication_material 'SHELXL-2013 (Sheldrick, 2013)'
_computing_structure_refinement 'SHELXL-2013 (Sheldrick, 2013)'
_computing_structure_solution 'SHELXL-2013 (Sheldrick, 2013)'
_diffrn_ambient_temperature 100(2)
_diffrn_measured_fraction_theta_full 1.000
_diffrn_measured_fraction_theta_max 1.000
_diffrn_measurement_device_type 'Bruker APEX-II DUO'
_diffrn_measurement_method 'phi and omega scans'
_diffrn_radiation_type MoK\a
_diffrn_radiation_wavelength 0.71073
_diffrn_reflns_av_R_equivalents 0.0318
_diffrn_reflns_av_unetI/netI 0.0140
_diffrn_reflns_laue_measured_fraction_full 1.000
_diffrn_reflns_laue_measured_fraction_max 1.000
_diffrn_reflns_limit_h_max 34
_diffrn_reflns_limit_h_min -34
_diffrn_reflns_limit_k_max 19
_diffrn_reflns_limit_k_min -19
_diffrn_reflns_limit_l_max 26
_diffrn_reflns_limit_l_min -25
_diffrn_reflns_number 91255
_diffrn_reflns_point_group_measured_fraction_full 1.000
_diffrn_reflns_point_group_measured_fraction_max 1.000
_diffrn_reflns_theta_full 25.242
_diffrn_reflns_theta_max 27.495
_diffrn_reflns_theta_min 1.547
_diffrn_source 'fine-focus sealed tube'
_exptl_absorpt_coefficient_mu 3.066
_exptl_absorpt_correction_T_max 0.8882
_exptl_absorpt_correction_T_min 0.5561
_exptl_absorpt_correction_type analytical
_exptl_absorpt_process_details 'based on measured indexed crystal faces, Bruker SHELXTL  v6.14 (Bruker 2008)'
_exptl_crystal_colour brown
_exptl_crystal_density_diffrn 1.364
_exptl_crystal_description plates
_exptl_crystal_F_000 3296
_exptl_crystal_size_max 0.227
_exptl_crystal_size_mid 0.127
_exptl_crystal_size_min 0.043
_refine_diff_density_max 1.336
_refine_diff_density_min -0.932
_refine_diff_density_rms 0.094
_refine_ls_extinction_method none
_refine_ls_goodness_of_fit_ref 1.128
_refine_ls_hydrogen_treatment mixed
_refine_ls_matrix_type full
_refine_ls_number_parameters 413
_refine_ls_number_reflns 8954
_refine_ls_number_restraints 0
_refine_ls_restrained_S_all 1.128
_refine_ls_R_factor_all 0.0297
_refine_ls_R_factor_gt 0.0266
_refine_ls_shift/su_max 0.004
_refine_ls_shift/su_mean 0.000
_refine_ls_structure_factor_coef Fsqd
_refine_ls_weighting_details 'w=1/[\s^2^(Fo^2^)+(0.0247P)^2^+34.9471P] where P=(Fo^2^+2Fc^2^)/3'
_refine_ls_weighting_scheme calc
_refine_ls_wR_factor_gt 0.0622
_refine_ls_wR_factor_ref 0.0632
_reflns_Friedel_coverage 0.000
_reflns_number_gt 8263
_reflns_number_total 8954
_reflns_threshold_expression 'I > 2\s(I)'
_cod_data_source_file c5dt02911b2.cif
_cod_data_source_block sud12
_cod_depositor_comments 'Adding full bibliography for 7036383--7036384.cif.'
_cod_database_code 7036383
_shelx_space_group_comment
; 
The symmetry employed for this shelxl refinement is uniquely defined 
by the following loop, which should always be used as a source of 
symmetry information in preference to the above space-group names. 
They are only intended as comments. 
;
_shelx_estimated_absorpt_t_min 0.543
_shelx_estimated_absorpt_t_max 0.879
_shelxl_version_number 2013-3

loop_
_space_group_symop_operation_xyz
'x, y, z'
'-x, y, -z+1/2'
'x+1/2, y+1/2, z'
'-x+1/2, y+1/2, -z+1/2'
'-x, -y, -z'
'x, -y, z-1/2'
'-x+1/2, -y+1/2, -z'
'x+1/2, -y+1/2, z-1/2'

loop_
_atom_site_label
_atom_site_type_symbol
_atom_site_fract_x
_atom_site_fract_y
_atom_site_fract_z
_atom_site_U_iso_or_equiv
_atom_site_adp_type
_atom_site_occupancy
_atom_site_site_symmetry_order
_atom_site_calc_flag
_atom_site_refinement_flags_posn
_atom_site_refinement_flags_adp
_atom_site_refinement_flags_occupancy
_atom_site_disorder_assembly
_atom_site_disorder_group
W1 W 0.15753(2) 0.93736(2) 0.11416(2) 0.01532(4) Uani 1 1 d . . . . .
Cl1 Cl 0.17957(3) 0.91222(5) 0.24078(4) 0.02492(15) Uani 1 1 d . . . . .
O1 O 0.12102(8) 0.83098(13) 0.10959(11) 0.0208(4) Uani 1 1 d . . . . .
O2 O 0.21362(7) 1.01904(13) 0.12224(10) 0.0187(4) Uani 1 1 d . . . . .
O3 O 0.11426(8) 1.02712(14) 0.13056(10) 0.0205(4) Uani 1 1 d . . . . .
N1 N 0.21586(9) 0.85611(16) 0.10412(13) 0.0199(5) Uani 1 1 d . . . . .
C1 C 0.12519(11) 0.73860(18) 0.10973(14) 0.0179(5) Uani 1 1 d . . . . .
C2 C 0.08349(10) 0.68481(19) 0.11709(14) 0.0182(5) Uani 1 1 d . . . . .
C3 C 0.09081(11) 0.5913(2) 0.11738(15) 0.0202(6) Uani 1 1 d . . . . .
H3A H 0.0636 0.5531 0.1232 0.024 Uiso 1 1 calc R U . . .
C4 C 0.13619(11) 0.55066(19) 0.10955(14) 0.0191(5) Uani 1 1 d . . . . .
C5 C 0.17593(11) 0.6073(2) 0.10150(14) 0.0191(5) Uani 1 1 d . . . . .
H5A H 0.2070 0.5812 0.0953 0.023 Uiso 1 1 calc R U . . .
C6 C 0.17109(11) 0.70148(19) 0.10232(14) 0.0192(5) Uani 1 1 d . . . . .
C7 C 0.21779(12) 0.7566(2) 0.09659(19) 0.0282(7) Uani 1 1 d . . . . .
H7A H 0.2466 0.7337 0.1313 0.034 Uiso 1 1 calc R U . . .
H7B H 0.2258 0.7436 0.0517 0.034 Uiso 1 1 calc R U . . .
C8 C 0.03274(11) 0.7282(2) 0.12304(17) 0.0265(7) Uani 1 1 d . . . . .
C9 C 0.03952(13) 0.7904(2) 0.18567(18) 0.0325(7) Uani 1 1 d . . . . .
H9A H 0.0500 0.7540 0.2269 0.049 Uiso 1 1 calc R U . . .
H9B H 0.0073 0.8208 0.1868 0.049 Uiso 1 1 calc R U . . .
H9C H 0.0656 0.8361 0.1832 0.049 Uiso 1 1 calc R U . . .
C10 C 0.01154(13) 0.7831(3) 0.05810(19) 0.0361(8) Uani 1 1 d . . . . .
H10A H 0.0358 0.8308 0.0525 0.054 Uiso 1 1 calc R U . . .
H10B H -0.0209 0.8109 0.0618 0.054 Uiso 1 1 calc R U . . .
H10C H 0.0063 0.7425 0.0187 0.054 Uiso 1 1 calc R U . . .
C11 C -0.00703(14) 0.6564(3) 0.1299(3) 0.0470(11) Uani 1 1 d . . . . .
H11A H 0.0042 0.6225 0.1722 0.070 Uiso 1 1 calc R U . . .
H11B H -0.0112 0.6144 0.0913 0.070 Uiso 1 1 calc R U . . .
H11C H -0.0395 0.6862 0.1304 0.070 Uiso 1 1 calc R U . . .
C12 C 0.14293(13) 0.4469(2) 0.11152(17) 0.0259(6) Uani 1 1 d . . . . .
C13 C 0.09333(17) 0.3966(3) 0.1109(2) 0.0328(11) Uiso 0.789(7) 1 d . . P A 1
H13A H 0.0892 0.3869 0.1576 0.049 Uiso 0.789(7) 1 calc R U P A 1
H13B H 0.0940 0.3378 0.0883 0.049 Uiso 0.789(7) 1 calc R U P A 1
H13C H 0.0648 0.4328 0.0863 0.049 Uiso 0.789(7) 1 calc R U P A 1
C14 C 0.16405(18) 0.4137(3) 0.0508(2) 0.0323(10) Uiso 0.789(7) 1 d . . P A 1
H14A H 0.2010 0.4216 0.0604 0.049 Uiso 0.789(7) 1 calc R U P A 1
H14B H 0.1489 0.4490 0.0105 0.049 Uiso 0.789(7) 1 calc R U P A 1
H14C H 0.1558 0.3492 0.0427 0.049 Uiso 0.789(7) 1 calc R U P A 1
C15 C 0.18130(18) 0.4206(3) 0.1774(2) 0.0349(11) Uiso 0.789(7) 1 d . . P A 1
H15A H 0.2009 0.4744 0.1958 0.052 Uiso 0.789(7) 1 calc R U P A 1
H15B H 0.2044 0.3737 0.1671 0.052 Uiso 0.789(7) 1 calc R U P A 1
H15C H 0.1628 0.3973 0.2110 0.052 Uiso 0.789(7) 1 calc R U P A 1
C13' C 0.0972(9) 0.4108(17) 0.0449(12) 0.059(6) Uiso 0.211(7) 1 d . . P A 2
H13D H 0.0857 0.4622 0.0147 0.089 Uiso 0.211(7) 1 calc R U P A 2
H13E H 0.0685 0.3860 0.0621 0.089 Uiso 0.211(7) 1 calc R U P A 2
H13F H 0.1113 0.3636 0.0198 0.089 Uiso 0.211(7) 1 calc R U P A 2
C14' C 0.1859(9) 0.4158(16) 0.0892(13) 0.056(6) Uiso 0.211(7) 1 d . . P A 2
H14D H 0.2166 0.4341 0.1217 0.084 Uiso 0.211(7) 1 calc R U P A 2
H14E H 0.1865 0.4421 0.0446 0.084 Uiso 0.211(7) 1 calc R U P A 2
H14F H 0.1847 0.3494 0.0856 0.084 Uiso 0.211(7) 1 calc R U P A 2
C15' C 0.1320(11) 0.414(2) 0.1707(14) 0.073(8) Uiso 0.211(7) 1 d . . P A 2
H15D H 0.1578 0.4346 0.2093 0.109 Uiso 0.211(7) 1 calc R U P A 2
H15E H 0.1317 0.3472 0.1694 0.109 Uiso 0.211(7) 1 calc R U P A 2
H15F H 0.0985 0.4359 0.1755 0.109 Uiso 0.211(7) 1 calc R U P A 2
C16 C 0.26182(11) 0.98990(19) 0.12394(14) 0.0184(5) Uani 1 1 d . . . . .
C17 C 0.30523(11) 1.04531(19) 0.13683(14) 0.0187(5) Uani 1 1 d . . . . .
C18 C 0.35076(11) 1.00087(19) 0.13539(14) 0.0195(6) Uani 1 1 d . . . . .
H18A H 0.3811 1.0359 0.1438 0.023 Uiso 1 1 calc R U . . .
C19 C 0.35467(11) 0.9076(2) 0.12231(14) 0.0199(6) Uani 1 1 d . . . . .
C20 C 0.31058(11) 0.85521(19) 0.11092(15) 0.0209(6) Uani 1 1 d . . . . .
H20A H 0.3121 0.7919 0.1022 0.025 Uiso 1 1 calc R U . . .
C21 C 0.26399(11) 0.8967(2) 0.11248(14) 0.0198(6) Uani 1 1 d . . . . .
C22 C 0.30236(11) 1.14649(19) 0.15425(15) 0.0211(6) Uani 1 1 d . . . . .
C23 C 0.26798(12) 1.1978(2) 0.09612(17) 0.0281(7) Uani 1 1 d . . . . .
H23A H 0.2806 1.1895 0.0542 0.042 Uiso 1 1 calc R U . . .
H23B H 0.2681 1.2627 0.1072 0.042 Uiso 1 1 calc R U . . .
H23C H 0.2333 1.1742 0.0898 0.042 Uiso 1 1 calc R U . . .
C24 C 0.35478(12) 1.1914(2) 0.16679(19) 0.0322(7) Uani 1 1 d . . . . .
H24A H 0.3683 1.1889 0.1252 0.048 Uiso 1 1 calc R U . . .
H24B H 0.3778 1.1592 0.2033 0.048 Uiso 1 1 calc R U . . .
H24C H 0.3518 1.2550 0.1800 0.048 Uiso 1 1 calc R U . . .
C25 C 0.28178(14) 1.1556(2) 0.21979(17) 0.0325(7) Uani 1 1 d . . . . .
H25A H 0.2781 1.2201 0.2299 0.049 Uiso 1 1 calc R U . . .
H25B H 0.3055 1.1270 0.2574 0.049 Uiso 1 1 calc R U . . .
H25C H 0.2486 1.1256 0.2138 0.049 Uiso 1 1 calc R U . . .
C26 C 0.40728(11) 0.8661(2) 0.12288(16) 0.0236(6) Uani 1 1 d . . . . .
C27 C 0.43170(15) 0.9157(3) 0.0698(2) 0.0279(9) Uiso 0.845(6) 1 d . . P B 1
H27A H 0.4083 0.9624 0.0469 0.042 Uiso 0.845(6) 1 calc R U P B 1
H27B H 0.4387 0.8718 0.0363 0.042 Uiso 0.845(6) 1 calc R U P B 1
H27C H 0.4636 0.9443 0.0926 0.042 Uiso 0.845(6) 1 calc R U P B 1
C28 C 0.40377(16) 0.7656(3) 0.1037(2) 0.0324(10) Uiso 0.845(6) 1 d . . P B 1
H28A H 0.3964 0.7596 0.0541 0.049 Uiso 0.845(6) 1 calc R U P B 1
H28B H 0.3765 0.7370 0.1220 0.049 Uiso 0.845(6) 1 calc R U P B 1
H28C H 0.4361 0.7357 0.1226 0.049 Uiso 0.845(6) 1 calc R U P B 1
C29 C 0.44072(17) 0.8778(3) 0.1927(2) 0.0343(10) Uiso 0.845(6) 1 d . . P B 1
H29A H 0.4558 0.9387 0.1965 0.051 Uiso 0.845(6) 1 calc R U P B 1
H29B H 0.4678 0.8320 0.1995 0.051 Uiso 0.845(6) 1 calc R U P B 1
H29C H 0.4202 0.8703 0.2274 0.051 Uiso 0.845(6) 1 calc R U P B 1
C27' C 0.4102(14) 0.812(3) 0.0666(18) 0.069(10) Uiso 0.155(6) 1 d . . P B 2
H27D H 0.4050 0.8499 0.0257 0.103 Uiso 0.155(6) 1 calc R U P B 2
H27E H 0.3839 0.7649 0.0611 0.103 Uiso 0.155(6) 1 calc R U P B 2
H27F H 0.4438 0.7833 0.0735 0.103 Uiso 0.155(6) 1 calc R U P B 2
C28' C 0.4204(12) 0.786(2) 0.1870(15) 0.054(8) Uiso 0.155(6) 1 d . . P B 2
H28D H 0.3982 0.7335 0.1749 0.081 Uiso 0.155(6) 1 calc R U P B 2
H28E H 0.4144 0.8129 0.2293 0.081 Uiso 0.155(6) 1 calc R U P B 2
H28F H 0.4559 0.7672 0.1931 0.081 Uiso 0.155(6) 1 calc R U P B 2
C29' C 0.4499(14) 0.924(2) 0.1456(19) 0.069(10) Uiso 0.155(6) 1 d . . P B 2
H29D H 0.4479 0.9766 0.1151 0.104 Uiso 0.155(6) 1 calc R U P B 2
H29E H 0.4813 0.8905 0.1454 0.104 Uiso 0.155(6) 1 calc R U P B 2
H29F H 0.4498 0.9452 0.1917 0.104 Uiso 0.155(6) 1 calc R U P B 2
C30 C 0.12543(12) 0.9488(2) 0.00628(16) 0.0243(6) Uani 1 1 d . . . . .
H30A H 0.1283(14) 0.885(3) -0.0116(18) 0.029(9) Uiso 1 1 d . . . . .
H30B H 0.0851(14) 0.964(3) 0.0031(18) 0.028(9) Uiso 1 1 d . . . . .
C31 C 0.14220(12) 1.0153(2) -0.04333(16) 0.0283(7) Uani 1 1 d . . . . .
C32 C 0.13973(14) 1.1134(2) -0.01954(18) 0.0355(8) Uani 1 1 d . . . . .
H32A H 0.1047 1.1283 -0.0167 0.053 Uiso 1 1 calc R U . . .
H32B H 0.1510 1.1544 -0.0519 0.053 Uiso 1 1 calc R U . . .
H32C H 0.1619 1.1206 0.0253 0.053 Uiso 1 1 calc R U . . .
C33 C 0.10585(16) 1.0066(3) -0.11258(18) 0.0437(9) Uani 1 1 d . . . . .
H33A H 0.1073 0.9445 -0.1297 0.066 Uiso 1 1 calc R U . . .
H33B H 0.1159 1.0495 -0.1446 0.066 Uiso 1 1 calc R U . . .
H33C H 0.0711 1.0201 -0.1076 0.066 Uiso 1 1 calc R U . . .
C34 C 0.19646(15) 0.9934(3) -0.0515(2) 0.0469(10) Uani 1 1 d . . . . .
H34A H 0.1985 0.9293 -0.0640 0.070 Uiso 1 1 calc R U . . .
H34B H 0.2203 1.0050 -0.0086 0.070 Uiso 1 1 calc R U . . .
H34C H 0.2052 1.0318 -0.0872 0.070 Uiso 1 1 calc R U . . .
C35 C 0.09067(13) 1.0965(2) 0.16497(18) 0.0303(7) Uani 1 1 d . . . . .
C36 C 0.06041(15) 1.0479(3) 0.2099(2) 0.0406(9) Uani 1 1 d . . . . .
H36A H 0.0834 1.0110 0.2434 0.061 Uiso 1 1 calc R U . . .
H36B H 0.0350 1.0085 0.1819 0.061 Uiso 1 1 calc R U . . .
H36C H 0.0433 1.0928 0.2333 0.061 Uiso 1 1 calc R U . . .
C37 C 0.13326(16) 1.1536(3) 0.2052(2) 0.0472(10) Uani 1 1 d . . . . .
H37A H 0.1546 1.1158 0.2398 0.071 Uiso 1 1 calc R U . . .
H37B H 0.1189 1.2037 0.2272 0.071 Uiso 1 1 calc R U . . .
H37C H 0.1539 1.1783 0.1745 0.071 Uiso 1 1 calc R U . . .
C38 C 0.05524(16) 1.1501(3) 0.1097(2) 0.0446(10) Uani 1 1 d . . . . .
H38A H 0.0310 1.1085 0.0821 0.067 Uiso 1 1 calc R U . . .
H38B H 0.0753 1.1806 0.0807 0.067 Uiso 1 1 calc R U . . .
H38C H 0.0368 1.1955 0.1307 0.067 Uiso 1 1 calc R U . . .

loop_
_atom_site_aniso_label
_atom_site_aniso_U_11
_atom_site_aniso_U_22
_atom_site_aniso_U_33
_atom_site_aniso_U_23
_atom_site_aniso_U_13
_atom_site_aniso_U_12
W1 0.01380(6) 0.01364(6) 0.01952(6) 0.00046(4) 0.00578(4) 0.00021(4)
Cl1 0.0287(4) 0.0246(3) 0.0222(3) 0.0056(3) 0.0068(3) 0.0038(3)
O1 0.0182(10) 0.0153(10) 0.0297(11) 0.0023(8) 0.0068(8) -0.0033(8)
O2 0.0165(10) 0.0186(10) 0.0215(10) 0.0001(8) 0.0048(8) -0.0031(8)
O3 0.0195(10) 0.0175(9) 0.0263(11) 0.0016(8) 0.0090(8) 0.0055(8)
N1 0.0180(12) 0.0163(11) 0.0266(13) -0.0016(9) 0.0075(10) -0.0030(9)
C1 0.0192(13) 0.0154(13) 0.0185(13) 0.0022(10) 0.0025(11) -0.0026(10)
C2 0.0153(12) 0.0195(13) 0.0196(13) 0.0013(11) 0.0032(10) -0.0022(11)
C3 0.0163(13) 0.0202(13) 0.0245(14) 0.0008(11) 0.0051(11) -0.0049(11)
C4 0.0190(13) 0.0179(13) 0.0200(13) -0.0007(10) 0.0027(10) -0.0022(11)
C5 0.0135(13) 0.0223(14) 0.0217(14) -0.0023(11) 0.0039(10) -0.0008(11)
C6 0.0172(13) 0.0201(14) 0.0200(13) -0.0002(11) 0.0029(10) -0.0048(11)
C7 0.0193(14) 0.0177(14) 0.051(2) -0.0048(13) 0.0143(14) -0.0028(11)
C8 0.0148(14) 0.0265(15) 0.0391(18) 0.0019(13) 0.0076(12) 0.0007(12)
C9 0.0252(16) 0.0357(18) 0.0402(19) 0.0019(15) 0.0154(14) 0.0051(14)
C10 0.0204(16) 0.043(2) 0.041(2) 0.0033(16) -0.0016(14) 0.0070(14)
C11 0.0210(17) 0.0339(19) 0.091(3) -0.001(2) 0.0233(19) -0.0035(15)
C12 0.0266(15) 0.0167(14) 0.0351(17) 0.0006(12) 0.0078(13) -0.0012(12)
C16 0.0176(13) 0.0207(14) 0.0173(13) 0.0009(10) 0.0047(10) -0.0011(11)
C17 0.0202(14) 0.0195(13) 0.0156(13) -0.0009(10) 0.0016(10) -0.0040(11)
C18 0.0173(14) 0.0202(13) 0.0206(14) -0.0016(11) 0.0030(11) -0.0078(11)
C19 0.0198(14) 0.0208(13) 0.0190(13) -0.0010(11) 0.0041(11) -0.0037(11)
C20 0.0216(14) 0.0166(13) 0.0256(15) -0.0027(11) 0.0073(11) -0.0044(11)
C21 0.0199(14) 0.0214(14) 0.0185(13) -0.0012(11) 0.0049(11) -0.0058(11)
C22 0.0197(14) 0.0179(13) 0.0250(15) -0.0019(11) 0.0027(11) -0.0031(11)
C23 0.0268(16) 0.0226(15) 0.0323(17) 0.0045(13) 0.0001(13) -0.0035(12)
C24 0.0242(16) 0.0198(14) 0.049(2) -0.0053(14) -0.0003(14) -0.0044(12)
C25 0.045(2) 0.0244(15) 0.0282(17) -0.0073(13) 0.0091(15) -0.0051(14)
C26 0.0186(14) 0.0232(15) 0.0298(16) -0.0032(12) 0.0068(12) -0.0017(11)
C30 0.0242(15) 0.0244(15) 0.0231(15) -0.0015(12) 0.0024(12) 0.0000(12)
C31 0.0259(16) 0.0371(18) 0.0211(15) 0.0041(13) 0.0030(12) -0.0005(13)
C32 0.0371(19) 0.0319(18) 0.0338(18) 0.0112(14) -0.0012(15) -0.0063(15)
C33 0.046(2) 0.054(2) 0.0260(18) 0.0048(16) -0.0038(16) -0.0064(19)
C34 0.039(2) 0.073(3) 0.033(2) 0.0126(19) 0.0164(17) 0.008(2)
C35 0.0340(18) 0.0272(16) 0.0327(17) -0.0007(13) 0.0138(14) 0.0112(14)
C36 0.041(2) 0.050(2) 0.037(2) 0.0047(17) 0.0211(17) 0.0122(17)
C37 0.050(2) 0.034(2) 0.058(3) -0.0172(18) 0.012(2) 0.0029(17)
C38 0.048(2) 0.036(2) 0.051(2) 0.0073(17) 0.0140(19) 0.0245(18)

loop_
_atom_type_symbol
_atom_type_description
_atom_type_scat_dispersion_real
_atom_type_scat_dispersion_imag
_atom_type_scat_source
C C 0.0033 0.0016 'International Tables Vol C Tables 4.2.6.8 and 6.1.1.4'
H H 0.0000 0.0000 'International Tables Vol C Tables 4.2.6.8 and 6.1.1.4'
N N 0.0061 0.0033 'International Tables Vol C Tables 4.2.6.8 and 6.1.1.4'
O O 0.0106 0.0060 'International Tables Vol C Tables 4.2.6.8 and 6.1.1.4'
Cl Cl 0.1484 0.1585 'International Tables Vol C Tables 4.2.6.8 and 6.1.1.4'
W W -0.8490 6.8722 'International Tables Vol C Tables 4.2.6.8 and 6.1.1.4'

loop_
_geom_angle_atom_site_label_1
_geom_angle_atom_site_label_2
_geom_angle_atom_site_label_3
_geom_angle
O3 W1 O1 105.66(9)
O3 W1 O2 92.90(9)
O1 W1 O2 160.71(9)
O3 W1 N1 168.75(9)
O1 W1 N1 84.75(9)
O2 W1 N1 76.38(9)
O3 W1 C30 89.27(11)
O1 W1 C30 85.28(11)
O2 W1 C30 100.43(10)
N1 W1 C30 95.96(11)
O3 W1 Cl1 87.14(7)
O1 W1 Cl1 86.45(7)
O2 W1 Cl1 89.35(6)
N1 W1 Cl1 89.30(7)
C30 W1 Cl1 169.74(9)
C1 O1 W1 143.60(19)
C16 O2 W1 122.43(17)
C35 O3 W1 161.5(2)
C21 N1 C7 112.6(2)
C21 N1 W1 116.92(19)
C7 N1 W1 130.12(19)
O1 C1 C6 117.9(2)
O1 C1 C2 119.6(3)
C6 C1 C2 122.5(3)
C3 C2 C1 116.3(3)
C3 C2 C8 122.7(3)
C1 C2 C8 121.1(3)
C2 C3 C4 123.4(3)
C2 C3 H3A 118.3
C4 C3 H3A 118.3
C5 C4 C3 117.8(3)
C5 C4 C12 120.6(3)
C3 C4 C12 121.6(3)
C4 C5 C6 121.3(3)
C4 C5 H5A 119.4
C6 C5 H5A 119.4
C1 C6 C5 118.8(3)
C1 C6 C7 124.5(3)
C5 C6 C7 116.7(3)
N1 C7 C6 118.4(3)
N1 C7 H7A 107.7
C6 C7 H7A 107.7
N1 C7 H7B 107.7
C6 C7 H7B 107.7
H7A C7 H7B 107.1
C11 C8 C2 111.6(3)
C11 C8 C9 107.8(3)
C2 C8 C9 110.7(3)
C11 C8 C10 107.1(3)
C2 C8 C10 109.4(3)
C9 C8 C10 110.1(3)
C8 C9 H9A 109.5
C8 C9 H9B 109.5
H9A C9 H9B 109.5
C8 C9 H9C 109.5
H9A C9 H9C 109.5
H9B C9 H9C 109.5
C8 C10 H10A 109.5
C8 C10 H10B 109.5
H10A C10 H10B 109.5
C8 C10 H10C 109.5
H10A C10 H10C 109.5
H10B C10 H10C 109.5
C8 C11 H11A 109.5
C8 C11 H11B 109.5
H11A C11 H11B 109.5
C8 C11 H11C 109.5
H11A C11 H11C 109.5
H11B C11 H11C 109.5
C15' C12 C14' 120.1(16)
C13 C12 C14 107.8(3)
C15' C12 C4 109.2(13)
C14' C12 C4 114.6(10)
C13 C12 C4 112.6(3)
C14 C12 C4 111.0(3)
C13 C12 C15 108.3(3)
C14 C12 C15 108.2(3)
C4 C12 C15 108.8(3)
C15' C12 C13' 108.8(15)
C14' C12 C13' 98.9(14)
C4 C12 C13' 103.1(9)
C12 C13 H13A 109.5
C12 C13 H13B 109.5
H13A C13 H13B 109.5
C12 C13 H13C 109.5
H13A C13 H13C 109.5
H13B C13 H13C 109.5
C12 C14 H14A 109.5
C12 C14 H14B 109.5
H14A C14 H14B 109.5
C12 C14 H14C 109.5
H14A C14 H14C 109.5
H14B C14 H14C 109.5
C12 C15 H15A 109.5
C12 C15 H15B 109.5
H15A C15 H15B 109.5
C12 C15 H15C 109.5
H15A C15 H15C 109.5
H15B C15 H15C 109.5
C12 C13' H13D 109.5
C12 C13' H13E 109.5
H13D C13' H13E 109.5
C12 C13' H13F 109.5
H13D C13' H13F 109.5
H13E C13' H13F 109.5
C12 C14' H14D 109.5
C12 C14' H14E 109.5
H14D C14' H14E 109.5
C12 C14' H14F 109.5
H14D C14' H14F 109.5
H14E C14' H14F 109.5
C12 C15' H15D 109.5
C12 C15' H15E 109.5
H15D C15' H15E 109.5
C12 C15' H15F 109.5
H15D C15' H15F 109.5
H15E C15' H15F 109.5
O2 C16 C21 112.2(2)
O2 C16 C17 125.0(3)
C21 C16 C17 122.7(3)
C18 C17 C16 115.1(3)
C18 C17 C22 123.0(3)
C16 C17 C22 121.8(3)
C17 C18 C19 124.2(3)
C17 C18 H18A 117.9
C19 C18 H18A 117.9
C20 C19 C18 118.5(3)
C20 C19 C26 122.1(3)
C18 C19 C26 119.4(3)
C19 C20 C21 119.3(3)
C19 C20 H20A 120.3
C21 C20 H20A 120.3
C16 C21 C20 120.1(3)
C16 C21 N1 111.7(3)
C20 C21 N1 128.2(3)
C24 C22 C23 107.7(3)
C24 C22 C17 111.7(3)
C23 C22 C17 110.8(2)
C24 C22 C25 107.6(3)
C23 C22 C25 110.1(3)
C17 C22 C25 108.9(2)
C22 C23 H23A 109.5
C22 C23 H23B 109.5
H23A C23 H23B 109.5
C22 C23 H23C 109.5
H23A C23 H23C 109.5
H23B C23 H23C 109.5
C22 C24 H24A 109.5
C22 C24 H24B 109.5
H24A C24 H24B 109.5
C22 C24 H24C 109.5
H24A C24 H24C 109.5
H24B C24 H24C 109.5
C22 C25 H25A 109.5
C22 C25 H25B 109.5
H25A C25 H25B 109.5
C22 C25 H25C 109.5
H25A C25 H25C 109.5
H25B C25 H25C 109.5
C27' C26 C29' 115(2)
C29 C26 C28 109.8(3)
C27' C26 C19 115.1(15)
C29' C26 C19 116.2(15)
C29 C26 C19 109.4(3)
C28 C26 C19 111.9(3)
C29 C26 C27 109.4(3)
C28 C26 C27 107.2(3)
C19 C26 C27 109.1(3)
C27' C26 C28' 100.4(19)
C29' C26 C28' 98.1(18)
C19 C26 C28' 108.8(11)
C26 C27 H27A 109.5
C26 C27 H27B 109.5
H27A C27 H27B 109.5
C26 C27 H27C 109.5
H27A C27 H27C 109.5
H27B C27 H27C 109.5
C26 C28 H28A 109.5
C26 C28 H28B 109.5
H28A C28 H28B 109.5
C26 C28 H28C 109.5
H28A C28 H28C 109.5
H28B C28 H28C 109.5
C26 C29 H29A 109.5
C26 C29 H29B 109.5
H29A C29 H29B 109.5
C26 C29 H29C 109.5
H29A C29 H29C 109.5
H29B C29 H29C 109.5
C26 C27' H27D 109.5
C26 C27' H27E 109.5
H27D C27' H27E 109.5
C26 C27' H27F 109.5
H27D C27' H27F 109.5
H27E C27' H27F 109.5
C26 C28' H28D 109.5
C26 C28' H28E 109.5
H28D C28' H28E 109.5
C26 C28' H28F 109.5
H28D C28' H28F 109.5
H28E C28' H28F 109.5
C26 C29' H29D 109.5
C26 C29' H29E 109.5
H29D C29' H29E 109.5
C26 C29' H29F 109.5
H29D C29' H29F 109.5
H29E C29' H29F 109.5
C31 C30 W1 126.3(2)
C31 C30 H30A 108(2)
W1 C30 H30A 104(2)
C31 C30 H30B 104.9(19)
W1 C30 H30B 105.0(19)
H30A C30 H30B 108(3)
C32 C31 C30 111.2(3)
C32 C31 C33 107.6(3)
C30 C31 C33 108.7(3)
C32 C31 C34 109.6(3)
C30 C31 C34 110.5(3)
C33 C31 C34 109.1(3)
C31 C32 H32A 109.5
C31 C32 H32B 109.5
H32A C32 H32B 109.5
C31 C32 H32C 109.5
H32A C32 H32C 109.5
H32B C32 H32C 109.5
C31 C33 H33A 109.5
C31 C33 H33B 109.5
H33A C33 H33B 109.5
C31 C33 H33C 109.5
H33A C33 H33C 109.5
H33B C33 H33C 109.5
C31 C34 H34A 109.5
C31 C34 H34B 109.5
H34A C34 H34B 109.5
C31 C34 H34C 109.5
H34A C34 H34C 109.5
H34B C34 H34C 109.5
O3 C35 C36 107.1(3)
O3 C35 C37 106.8(3)
C36 C35 C37 112.6(3)
O3 C35 C38 106.5(3)
C36 C35 C38 110.3(3)
C37 C35 C38 113.1(3)
C35 C36 H36A 109.5
C35 C36 H36B 109.5
H36A C36 H36B 109.5
C35 C36 H36C 109.5
H36A C36 H36C 109.5
H36B C36 H36C 109.5
C35 C37 H37A 109.5
C35 C37 H37B 109.5
H37A C37 H37B 109.5
C35 C37 H37C 109.5
H37A C37 H37C 109.5
H37B C37 H37C 109.5
C35 C38 H38A 109.5
C35 C38 H38B 109.5
H38A C38 H38B 109.5
C35 C38 H38C 109.5
H38A C38 H38C 109.5
H38B C38 H38C 109.5

loop_
_geom_bond_atom_site_label_1
_geom_bond_atom_site_label_2
_geom_bond_distance
W1 O3 1.8345(19)
W1 O1 1.8403(19)
W1 O2 1.9095(19)
W1 N1 2.015(2)
W1 C30 2.172(3)
W1 Cl1 2.5221(7)
O1 C1 1.364(3)
O2 C16 1.359(3)
O3 C35 1.451(4)
N1 C21 1.404(4)
N1 C7 1.474(4)
C1 C6 1.386(4)
C1 C2 1.405(4)
C2 C3 1.390(4)
C2 C8 1.534(4)
C3 C4 1.397(4)
C3 H3A 0.9500
C4 C5 1.391(4)
C4 C12 1.538(4)
C5 C6 1.392(4)
C5 H5A 0.9500
C6 C7 1.519(4)
C7 H7A 0.9900
C7 H7B 0.9900
C8 C11 1.530(5)
C8 C9 1.538(5)
C8 C10 1.542(5)
C9 H9A 0.9800
C9 H9B 0.9800
C9 H9C 0.9800
C10 H10A 0.9800
C10 H10B 0.9800
C10 H10C 0.9800
C11 H11A 0.9800
C11 H11B 0.9800
C11 H11C 0.9800
C12 C15' 1.37(3)
C12 C14' 1.40(2)
C12 C13 1.523(5)
C12 C14 1.529(6)
C12 C15 1.553(5)
C12 C13' 1.71(2)
C13 H13A 0.9800
C13 H13B 0.9800
C13 H13C 0.9800
C14 H14A 0.9800
C14 H14B 0.9800
C14 H14C 0.9800
C15 H15A 0.9800
C15 H15B 0.9800
C15 H15C 0.9800
C13' H13D 0.9800
C13' H13E 0.9800
C13' H13F 0.9800
C14' H14D 0.9800
C14' H14E 0.9800
C14' H14F 0.9800
C15' H15D 0.9800
C15' H15E 0.9800
C15' H15F 0.9800
C16 C21 1.394(4)
C16 C17 1.404(4)
C17 C18 1.394(4)
C17 C22 1.535(4)
C18 C19 1.405(4)
C18 H18A 0.9500
C19 C20 1.394(4)
C19 C26 1.539(4)
C20 C21 1.400(4)
C20 H20A 0.9500
C22 C24 1.531(4)
C22 C23 1.533(4)
C22 C25 1.537(4)
C23 H23A 0.9800
C23 H23B 0.9800
C23 H23C 0.9800
C24 H24A 0.9800
C24 H24B 0.9800
C24 H24C 0.9800
C25 H25A 0.9800
C25 H25B 0.9800
C25 H25C 0.9800
C26 C27' 1.40(4)
C26 C29' 1.43(4)
C26 C29 1.515(5)
C26 C28 1.527(5)
C26 C27 1.546(5)
C26 C28' 1.73(3)
C27 H27A 0.9800
C27 H27B 0.9800
C27 H27C 0.9800
C28 H28A 0.9800
C28 H28B 0.9800
C28 H28C 0.9800
C29 H29A 0.9800
C29 H29B 0.9800
C29 H29C 0.9800
C27' H27D 0.9800
C27' H27E 0.9800
C27' H27F 0.9800
C28' H28D 0.9800
C28' H28E 0.9800
C28' H28F 0.9800
C29' H29D 0.9800
C29' H29E 0.9800
C29' H29F 0.9800
C30 C31 1.530(4)
C30 H30A 1.02(4)
C30 H30B 1.10(4)
C31 C32 1.528(5)
C31 C33 1.535(5)
C31 C34 1.536(5)
C32 H32A 0.9800
C32 H32B 0.9800
C32 H32C 0.9800
C33 H33A 0.9800
C33 H33B 0.9800
C33 H33C 0.9800
C34 H34A 0.9800
C34 H34B 0.9800
C34 H34C 0.9800
C35 C36 1.514(5)
C35 C37 1.514(5)
C35 C38 1.528(5)
C36 H36A 0.9800
C36 H36B 0.9800
C36 H36C 0.9800
C37 H37A 0.9800
C37 H37B 0.9800
C37 H37C 0.9800
C38 H38A 0.9800
C38 H38B 0.9800
C38 H38C 0.9800
